data_1529217
loop_
_publ_author_name
'N.N. Golovnev'
'M.S. Molokeev'
'I.I. Golovneva'
'G.A. Gluschenko'

_publ_section_title
;
 Crystal structure of enrofloxacinium tetrabromidodichloridostannate(IV)
 monohydrate
;
_journal_issue 2
_journal_name_full 'Journal of Structural Chemistry'
_journal_page_first 377
_journal_paper_doi 10.1134/S0022476613020157
_journal_volume 54
_journal_year 2013
_chemical_formula_moiety 'C19 H26 F N3 O3, Br3.46 Cl2.54 Sn'
_chemical_formula_sum 'C19 H26 Br3.46 Cl2.54 F N3 O4 Sn'
_chemical_formula_weight 864.51
_chemical_name_common 'Enrofloxacinium tetrabromo-dichloro-tin(IV) monohydrate'
_chemical_name_systematic
; 
 ? 
;
_space_group_IT_number 14
_symmetry_cell_setting monoclinic
_symmetry_space_group_name_Hall '-P 2ybc'
_symmetry_space_group_name_H-M 'P 1 21/c 1'
_atom_sites_solution_hydrogens geom
_atom_sites_solution_primary direct
_atom_sites_solution_secondary difmap
_audit_creation_method SHELXL-97
_cell_angle_alpha 90.00
_cell_angle_beta 119.2030(10)
_cell_angle_gamma 90.00
_cell_formula_units_Z 4
_cell_length_a 17.1262(19)
_cell_length_b 10.3435(11)
_cell_length_c 17.2582(19)
_cell_measurement_temperature 100(2)
_cell_volume 2668.6(5)
_computing_cell_refinement 'Bruker SMART'
_computing_data_collection 'Bruker SMART'
_computing_data_reduction 'Bruker SAINT'
_computing_molecular_graphics 'Bruker SHELXTL'
_computing_publication_material 'Bruker SHELXTL'
_computing_structure_refinement 'SHELXL-97 (Sheldrick, 2008)'
_computing_structure_solution 'SHELXS-97 (Sheldrick, 2008)'
_diffrn_ambient_temperature 100(2)
_diffrn_measured_fraction_theta_full 1.000
_diffrn_measured_fraction_theta_max 0.940
_diffrn_measurement_device_type 'SMART APEXII'
_diffrn_measurement_method 'phi and omega scans'
_diffrn_radiation_monochromator graphite
_diffrn_radiation_source 'fine-focus sealed tube'
_diffrn_radiation_type MoK\a
_diffrn_radiation_wavelength 0.71073
_diffrn_reflns_av_R_equivalents 0.0989
_diffrn_reflns_av_sigmaI/netI 0.1181
_diffrn_reflns_limit_h_max 23
_diffrn_reflns_limit_h_min -23
_diffrn_reflns_limit_k_max 14
_diffrn_reflns_limit_k_min -14
_diffrn_reflns_limit_l_max 24
_diffrn_reflns_limit_l_min -23
_diffrn_reflns_number 25384
_diffrn_reflns_theta_full 25.00
_diffrn_reflns_theta_max 29.79
_diffrn_reflns_theta_min 2.36
_exptl_absorpt_coefficient_mu 6.429
_exptl_absorpt_correction_T_max 0.7729
_exptl_absorpt_correction_T_min 0.3205
_exptl_absorpt_correction_type multi-scan
_exptl_absorpt_process_details 'SADABS-2004/1. Bruker AXS Inc., Madison, Wisconsin, USA, 2004'
_exptl_crystal_colour yellow
_exptl_crystal_density_diffrn 2.147
_exptl_crystal_density_method 'not measured'
_exptl_crystal_description plate
_exptl_crystal_F_000 1657
_exptl_crystal_size_max 0.3
_exptl_crystal_size_mid 0.1
_exptl_crystal_size_min 0.05
_refine_diff_density_max 1.251
_refine_diff_density_min -1.143
_refine_diff_density_rms 0.206
_refine_ls_extinction_method none
_refine_ls_goodness_of_fit_ref 1.009
_refine_ls_hydrogen_treatment constr
_refine_ls_matrix_type full
_refine_ls_number_parameters 318
_refine_ls_number_reflns 7178
_refine_ls_number_restraints 0
_refine_ls_restrained_S_all 1.009
_refine_ls_R_factor_all 0.1247
_refine_ls_R_factor_gt 0.0513
_refine_ls_shift/su_max 0.004
_refine_ls_shift/su_mean 0.001
_refine_ls_structure_factor_coef Fsqd
_refine_ls_weighting_details 'calc w=1/[\s^2^(Fo^2^)+(0.0308P)^2^+0.0000P] where P=(Fo^2^+2Fc^2^)/3'
_refine_ls_weighting_scheme calc
_refine_ls_wR_factor_gt 0.0844
_refine_ls_wR_factor_ref 0.1036
_reflns_number_gt 4030
_reflns_number_total 7178
_reflns_threshold_expression >2sigma(I)
_cod_data_source_file EnrSnBr4Cl2.cif
_cod_data_source_block 1
_cod_original_sg_symbol_H-M P21/c
_cod_database_code 1529217
_cod_database_fobs_code 1529217

loop_
_symmetry_equiv_pos_as_xyz
'x, y, z'
'-x, y+1/2, -z+1/2'
'-x, -y, -z'
'x, -y-1/2, z-1/2'

loop_
_atom_site_label
_atom_site_type_symbol
_atom_site_fract_x
_atom_site_fract_y
_atom_site_fract_z
_atom_site_U_iso_or_equiv
_atom_site_adp_type
_atom_site_occupancy
_atom_site_symmetry_multiplicity
_atom_site_calc_flag
_atom_site_refinement_flags
_atom_site_disorder_assembly
_atom_site_disorder_group
Sn Sn 0.67940(3) 0.22955(4) 0.09081(3) 0.01810(13) Uani 1 1 d . . .
Br1 Br 0.70956(6) 0.00215(7) 0.15997(6) 0.0259(3) Uani 0.627(4) 1 d P . .
Cl1 Cl 0.70956(6) 0.00215(7) 0.15997(6) 0.0259(3) Uani 0.373(4) 1 d P . .
Br2 Br 0.63590(6) 0.45796(7) 0.02712(5) 0.0299(3) Uani 0.759(4) 1 d P . .
Cl2 Cl 0.63590(6) 0.45796(7) 0.02712(5) 0.0299(3) Uani 0.241(4) 1 d P . .
Br3 Br 0.54033(7) 0.13939(10) -0.03473(7) 0.0260(4) Uani 0.331(4) 1 d P . .
Cl3 Cl 0.54033(7) 0.13939(10) -0.03473(7) 0.0260(4) Uani 0.669(4) 1 d P . .
Br4 Br 0.82686(6) 0.31583(8) 0.21929(6) 0.0264(3) Uani 0.619(4) 1 d P . .
Cl4 Cl 0.82686(6) 0.31583(8) 0.21929(6) 0.0264(3) Uani 0.381(4) 1 d P . .
Br5 Br 0.76402(6) 0.18252(8) 0.00739(6) 0.0337(3) Uani 0.738(5) 1 d P . .
Cl5 Cl 0.76402(6) 0.18252(8) 0.00739(6) 0.0337(3) Uani 0.262(5) 1 d P . .
Br6 Br 0.60178(8) 0.27468(10) 0.18189(8) 0.0317(4) Uani 0.383(4) 1 d P . .
Cl6 Cl 0.60178(8) 0.27468(10) 0.18189(8) 0.0317(4) Uani 0.617(4) 1 d P . .
F F 0.9370(2) -0.4222(3) 0.5083(2) 0.0282(9) Uani 1 1 d . . .
C7 C 0.8856(4) -0.2894(5) 0.3780(4) 0.0171(13) Uani 1 1 d . . .
C8 C 0.9075(4) -0.1832(5) 0.3414(4) 0.0150(13) Uani 1 1 d . . .
H8 H 0.8672 -0.1576 0.2822 0.041(4) Uiso 1 1 calc R . .
C11 C 0.9481(4) 0.0151(5) 0.2552(4) 0.0193(14) Uani 1 1 d . . .
H11 H 0.8925 0.0628 0.2431 0.041(4) Uiso 1 1 calc R . .
C9 C 0.9867(4) -0.1148(5) 0.3899(4) 0.0154(13) Uani 1 1 d . . .
C5 C 1.0260(4) -0.2477(5) 0.5177(4) 0.0198(14) Uani 1 1 d . . .
H5 H 1.0653 -0.2710 0.5777 0.041(4) Uiso 1 1 calc R . .
C3 C 1.1423(4) 0.0360(5) 0.4830(4) 0.0180(14) Uani 1 1 d . . .
C2 C 1.0823(4) 0.0543(5) 0.3935(4) 0.0184(14) Uani 1 1 d . . .
H2 H 1.0946 0.1206 0.3629 0.041(4) Uiso 1 1 calc R . .
C1 C 1.2229(4) 0.1151(6) 0.5285(5) 0.0232(15) Uani 1 1 d . . .
C4 C 1.1241(4) -0.0665(5) 0.5266(4) 0.0180(14) Uani 1 1 d . . .
C17 C 0.7550(4) -0.3464(6) 0.2322(4) 0.0194(14) Uani 1 1 d . . .
H17A H 0.7552 -0.4286 0.2029 0.041(4) Uiso 1 1 calc R . .
H17B H 0.7811 -0.2786 0.2111 0.041(4) Uiso 1 1 calc R . .
C12 C 0.9381(4) -0.0794(6) 0.1851(4) 0.0226(15) Uani 1 1 d . . .
H12A H 0.8779 -0.0902 0.1330 0.041(4) Uiso 1 1 calc R . .
H12B H 0.9748 -0.1590 0.2046 0.041(4) Uiso 1 1 calc R . .
C16 C 0.6592(4) -0.3103(6) 0.2054(4) 0.0212(14) Uani 1 1 d . . .
H16A H 0.6580 -0.2266 0.2326 0.041(4) Uiso 1 1 calc R . .
H16B H 0.6239 -0.3011 0.1401 0.041(4) Uiso 1 1 calc R . .
C6 C 0.9500(4) -0.3175(5) 0.4688(4) 0.0179(14) Uani 1 1 d . . .
C10 C 1.0472(4) -0.1413(5) 0.4801(4) 0.0168(13) Uani 1 1 d . . .
C15 C 0.6771(4) -0.4351(6) 0.3346(4) 0.0251(15) Uani 1 1 d . . .
H15A H 0.6529 -0.5081 0.3534 0.041(4) Uiso 1 1 calc R . .
H15B H 0.6752 -0.3568 0.3666 0.041(4) Uiso 1 1 calc R . .
C13 C 0.9859(4) 0.0475(6) 0.1949(4) 0.0248(15) Uani 1 1 d . . .
H13A H 1.0517 0.0454 0.2204 0.041(4) Uiso 1 1 calc R . .
H13B H 0.9548 0.1143 0.1488 0.041(4) Uiso 1 1 calc R . .
C14 C 0.7728(4) -0.4637(6) 0.3595(4) 0.0260(16) Uani 1 1 d . . .
H14A H 0.8090 -0.4720 0.4248 0.041(4) Uiso 1 1 calc R . .
H14B H 0.7756 -0.5471 0.3328 0.041(4) Uiso 1 1 calc R . .
C19 C 0.4755(4) -0.4827(6) 0.2317(5) 0.0325(17) Uani 1 1 d . . .
H19A H 0.5185 -0.5423 0.2761 0.041(4) Uiso 1 1 calc R . .
H19B H 0.4376 -0.5299 0.1767 0.041(4) Uiso 1 1 calc R . .
H19C H 0.4380 -0.4444 0.2542 0.041(4) Uiso 1 1 calc R . .
C18 C 0.5248(4) -0.3776(6) 0.2137(4) 0.0272(16) Uani 1 1 d . . .
H18A H 0.5274 -0.3002 0.2486 0.041(4) Uiso 1 1 calc R . .
H18B H 0.4908 -0.3541 0.1501 0.041(4) Uiso 1 1 calc R . .
N2 N 0.8109(3) -0.3610(5) 0.3288(3) 0.0196(12) Uani 1 1 d . . .
N3 N 0.6192(3) -0.4142(5) 0.2361(3) 0.0200(12) Uani 1 1 d . . .
H3 H 0.6171 -0.4907 0.2069 0.041(4) Uiso 1 1 calc R . .
N1 N 1.0088(3) -0.0160(4) 0.3485(3) 0.0172(11) Uani 1 1 d . . .
O2 O 1.2752(3) 0.1017(4) 0.6087(3) 0.0252(10) Uani 1 1 d . . .
O1 O 1.1763(3) -0.0914(4) 0.6120(3) 0.0235(10) Uani 1 1 d . . .
HO1 H 1.2199 -0.0402 0.6331 0.041(4) Uiso 1 1 calc R . .
O3 O 1.2313(3) 0.2011(4) 0.4767(3) 0.0263(11) Uani 1 1 d . . .
HO3 H 1.2840 0.2290 0.5015 0.041(4) Uiso 1 1 calc R . .
OW O 1.3860(3) 0.3120(4) 0.5308(3) 0.0300(11) Uani 1 1 d . . .

loop_
_atom_site_aniso_label
_atom_site_aniso_U_11
_atom_site_aniso_U_22
_atom_site_aniso_U_33
_atom_site_aniso_U_23
_atom_site_aniso_U_13
_atom_site_aniso_U_12
Sn 0.0192(3) 0.0150(2) 0.0208(2) -0.00158(18) 0.0103(2) -0.00362(18)
Br1 0.0220(5) 0.0167(5) 0.0299(6) 0.0037(4) 0.0056(4) -0.0010(4)
Cl1 0.0220(5) 0.0167(5) 0.0299(6) 0.0037(4) 0.0056(4) -0.0010(4)
Br2 0.0414(6) 0.0158(4) 0.0239(5) 0.0012(3) 0.0092(4) -0.0053(4)
Cl2 0.0414(6) 0.0158(4) 0.0239(5) 0.0012(3) 0.0092(4) -0.0053(4)
Br3 0.0227(7) 0.0223(6) 0.0257(7) 0.0015(5) 0.0062(5) -0.0020(5)
Cl3 0.0227(7) 0.0223(6) 0.0257(7) 0.0015(5) 0.0062(5) -0.0020(5)
Br4 0.0209(5) 0.0196(5) 0.0307(6) -0.0035(4) 0.0062(4) -0.0017(4)
Cl4 0.0209(5) 0.0196(5) 0.0307(6) -0.0035(4) 0.0062(4) -0.0017(4)
Br5 0.0421(6) 0.0307(5) 0.0449(6) -0.0161(4) 0.0342(5) -0.0140(4)
Cl5 0.0421(6) 0.0307(5) 0.0449(6) -0.0161(4) 0.0342(5) -0.0140(4)
Br6 0.0345(8) 0.0305(7) 0.0416(8) -0.0144(5) 0.0276(6) -0.0108(5)
Cl6 0.0345(8) 0.0305(7) 0.0416(8) -0.0144(5) 0.0276(6) -0.0108(5)
F 0.027(2) 0.032(2) 0.024(2) 0.0101(17) 0.0116(19) -0.0032(17)
C7 0.012(3) 0.018(3) 0.021(3) 0.001(3) 0.008(3) 0.003(3)
C8 0.018(3) 0.017(3) 0.011(3) -0.002(2) 0.008(3) 0.001(3)
C11 0.016(3) 0.017(3) 0.023(4) 0.002(3) 0.008(3) -0.001(3)
C9 0.013(3) 0.014(3) 0.018(3) -0.002(2) 0.007(3) 0.001(2)
C5 0.024(4) 0.021(3) 0.019(3) 0.001(3) 0.013(3) 0.001(3)
C3 0.014(3) 0.012(3) 0.030(4) -0.002(3) 0.012(3) 0.001(3)
C2 0.021(4) 0.012(3) 0.023(4) -0.003(3) 0.011(3) -0.001(3)
C1 0.014(4) 0.015(3) 0.037(4) -0.007(3) 0.009(3) 0.003(3)
C4 0.016(3) 0.017(3) 0.018(3) -0.002(3) 0.006(3) 0.006(3)
C17 0.020(4) 0.023(3) 0.017(3) 0.000(3) 0.011(3) -0.005(3)
C12 0.027(4) 0.019(3) 0.023(4) -0.002(3) 0.013(3) -0.009(3)
C16 0.024(4) 0.021(3) 0.018(3) 0.001(3) 0.009(3) -0.001(3)
C6 0.023(4) 0.020(3) 0.012(3) 0.001(3) 0.009(3) 0.000(3)
C10 0.012(3) 0.019(3) 0.020(3) 0.000(3) 0.008(3) 0.004(3)
C15 0.027(4) 0.030(4) 0.017(3) -0.001(3) 0.009(3) -0.011(3)
C13 0.023(4) 0.027(4) 0.019(4) 0.001(3) 0.007(3) -0.009(3)
C14 0.026(4) 0.024(4) 0.028(4) 0.004(3) 0.013(3) -0.003(3)
C19 0.024(4) 0.041(4) 0.036(4) -0.011(3) 0.017(4) -0.011(3)
C18 0.018(4) 0.034(4) 0.024(4) 0.001(3) 0.007(3) 0.000(3)
N2 0.019(3) 0.021(3) 0.018(3) 0.002(2) 0.009(2) -0.004(2)
N3 0.022(3) 0.016(3) 0.023(3) -0.003(2) 0.011(3) -0.005(2)
N1 0.019(3) 0.011(3) 0.018(3) 0.000(2) 0.007(2) 0.000(2)
O2 0.016(2) 0.029(3) 0.023(3) -0.009(2) 0.004(2) -0.001(2)
O1 0.021(3) 0.026(2) 0.018(2) -0.0030(19) 0.005(2) -0.0041(19)
O3 0.021(3) 0.020(2) 0.034(3) 0.001(2) 0.010(2) -0.0046(19)
OW 0.027(3) 0.032(3) 0.033(3) -0.002(2) 0.016(2) -0.007(2)

loop_
_atom_type_symbol
_atom_type_description
_atom_type_scat_dispersion_real
_atom_type_scat_dispersion_imag
_atom_type_scat_source
C C 0.0033 0.0016 'International Tables Vol C Tables 4.2.6.8 and 6.1.1.4'
H H 0.0000 0.0000 'International Tables Vol C Tables 4.2.6.8 and 6.1.1.4'
N N 0.0061 0.0033 'International Tables Vol C Tables 4.2.6.8 and 6.1.1.4'
O O 0.0106 0.0060 'International Tables Vol C Tables 4.2.6.8 and 6.1.1.4'
Br Br -0.2901 2.4595 'International Tables Vol C Tables 4.2.6.8 and 6.1.1.4'
Sn Sn -0.6537 1.4246 'International Tables Vol C Tables 4.2.6.8 and 6.1.1.4'
F F 0.0171 0.0103 'International Tables Vol C Tables 4.2.6.8 and 6.1.1.4'
Cl Cl 0.1484 0.1585 'International Tables Vol C Tables 4.2.6.8 and 6.1.1.4'

loop_
_geom_angle_atom_site_label_1
_geom_angle_atom_site_label_2
_geom_angle_atom_site_label_3
_geom_angle
_geom_angle_site_symmetry_1
_geom_angle_site_symmetry_3
Br3 Sn Br5 90.18(4) . .
Br3 Sn Br6 92.29(4) . .
Br5 Sn Br6 177.09(4) . .
Br3 Sn Br2 91.01(3) . .
Br5 Sn Br2 93.46(3) . .
Br6 Sn Br2 88.03(3) . .
Br3 Sn Br1 87.22(3) . .
Br5 Sn Br1 92.69(3) . .
Br6 Sn Br1 85.89(3) . .
Br2 Sn Br1 173.60(3) . .
Br3 Sn Br4 177.66(4) . .
Br5 Sn Br4 87.90(3) . .
Br6 Sn Br4 89.60(4) . .
Br2 Sn Br4 90.44(3) . .
Br1 Sn Br4 91.54(3) . .
N2 C7 C8 121.4(5) . .
N2 C7 C6 123.9(5) . .
C8 C7 C6 114.6(5) . .
C9 C8 C7 121.5(5) . .
C9 C8 H8 119.2 . .
C7 C8 H8 119.2 . .
N1 C11 C12 119.0(5) . .
N1 C11 C13 119.7(5) . .
C12 C11 C13 60.4(4) . .
N1 C11 H11 115.5 . .
C12 C11 H11 115.5 . .
C13 C11 H11 115.5 . .
C8 C9 N1 119.4(5) . .
C8 C9 C10 122.7(5) . .
N1 C9 C10 117.9(5) . .
C6 C5 C10 120.7(6) . .
C6 C5 H5 119.6 . .
C10 C5 H5 119.6 . .
C2 C3 C4 117.2(5) . .
C2 C3 C1 120.9(6) . .
C4 C3 C1 121.9(6) . .
N1 C2 C3 123.5(6) . .
N1 C2 H2 118.2 . .
C3 C2 H2 118.2 . .
O2 C1 O3 125.2(6) . .
O2 C1 C3 121.1(6) . .
O3 C1 C3 113.7(6) . .
O1 C4 C10 117.9(5) . .
O1 C4 C3 122.1(5) . .
C10 C4 C3 119.9(5) . .
N2 C17 C16 112.3(5) . .
N2 C17 H17A 109.1 . .
C16 C17 H17A 109.1 . .
N2 C17 H17B 109.1 . .
C16 C17 H17B 109.1 . .
H17A C17 H17B 107.9 . .
C11 C12 C13 60.1(4) . .
C11 C12 H12A 117.8 . .
C13 C12 H12A 117.8 . .
C11 C12 H12B 117.8 . .
C13 C12 H12B 117.8 . .
H12A C12 H12B 114.9 . .
N3 C16 C17 109.1(5) . .
N3 C16 H16A 109.9 . .
C17 C16 H16A 109.9 . .
N3 C16 H16B 109.9 . .
C17 C16 H16B 109.9 . .
H16A C16 H16B 108.3 . .
F C6 C5 117.0(5) . .
F C6 C7 118.9(5) . .
C5 C6 C7 124.1(6) . .
C4 C10 C5 123.4(6) . .
C4 C10 C9 120.4(5) . .
C5 C10 C9 116.2(5) . .
N3 C15 C14 112.0(5) . .
N3 C15 H15A 109.2 . .
C14 C15 H15A 109.2 . .
N3 C15 H15B 109.2 . .
C14 C15 H15B 109.2 . .
H15A C15 H15B 107.9 . .
C11 C13 C12 59.5(4) . .
C11 C13 H13A 117.8 . .
C12 C13 H13A 117.8 . .
C11 C13 H13B 117.8 . .
C12 C13 H13B 117.8 . .
H13A C13 H13B 115.0 . .
N2 C14 C15 111.5(5) . .
N2 C14 H14A 109.3 . .
C15 C14 H14A 109.3 . .
N2 C14 H14B 109.3 . .
C15 C14 H14B 109.3 . .
H14A C14 H14B 108.0 . .
C18 C19 H19A 109.5 . .
C18 C19 H19B 109.5 . .
H19A C19 H19B 109.5 . .
C18 C19 H19C 109.5 . .
H19A C19 H19C 109.5 . .
H19B C19 H19C 109.5 . .
C19 C18 N3 113.9(5) . .
C19 C18 H18A 108.8 . .
N3 C18 H18A 108.8 . .
C19 C18 H18B 108.8 . .
N3 C18 H18B 108.8 . .
H18A C18 H18B 107.7 . .
C7 N2 C17 123.1(5) . .
C7 N2 C14 128.0(5) . .
C17 N2 C14 108.9(5) . .
C16 N3 C15 109.7(5) . .
C16 N3 C18 110.1(4) . .
C15 N3 C18 110.9(5) . .
C16 N3 H3 108.7 . .
C15 N3 H3 108.7 . .
C18 N3 H3 108.7 . .
C2 N1 C9 121.0(5) . .
C2 N1 C11 119.1(5) . .
C9 N1 C11 119.8(5) . .
C4 O1 HO1 109.5 . .
C1 O3 HO3 109.5 . .

loop_
_geom_bond_atom_site_label_1
_geom_bond_atom_site_label_2
_geom_bond_distance
_geom_bond_site_symmetry_2
Sn Br3 2.4901(12) .
Sn Br5 2.5388(9) .
Sn Br6 2.5485(11) .
Sn Br2 2.5585(9) .
Sn Br1 2.5734(9) .
Sn Br4 2.5741(10) .
F C6 1.354(6) .
C7 N2 1.358(7) .
C7 C8 1.406(7) .
C7 C6 1.439(8) .
C8 C9 1.390(8) .
C8 H8 0.9500 .
C11 N1 1.463(7) .
C11 C12 1.498(8) .
C11 C13 1.506(8) .
C11 H11 1.0000 .
C9 N1 1.401(7) .
C9 C10 1.414(8) .
C5 C6 1.363(8) .
C5 C10 1.412(8) .
C5 H5 0.9500 .
C3 C2 1.389(8) .
C3 C4 1.420(8) .
C3 C1 1.460(8) .
C2 N1 1.328(7) .
C2 H2 0.9500 .
C1 O2 1.236(7) .
C1 O3 1.317(7) .
C4 O1 1.324(7) .
C4 C10 1.395(8) .
C17 N2 1.470(7) .
C17 C16 1.519(8) .
C17 H17A 0.9900 .
C17 H17B 0.9900 .
C12 C13 1.511(8) .
C12 H12A 0.9900 .
C12 H12B 0.9900 .
C16 N3 1.503(7) .
C16 H16A 0.9900 .
C16 H16B 0.9900 .
C15 N3 1.508(7) .
C15 C14 1.507(8) .
C15 H15A 0.9900 .
C15 H15B 0.9900 .
C13 H13A 0.9900 .
C13 H13B 0.9900 .
C14 N2 1.474(7) .
C14 H14A 0.9900 .
C14 H14B 0.9900 .
C19 C18 1.499(8) .
C19 H19A 0.9800 .
C19 H19B 0.9800 .
C19 H19C 0.9800 .
C18 N3 1.516(7) .
C18 H18A 0.9900 .
C18 H18B 0.9900 .
N3 H3 0.9300 .
O1 HO1 0.8400 .
O3 HO3 0.8400 .

loop_
_geom_hbond_atom_site_label_D
_geom_hbond_atom_site_label_H
_geom_hbond_atom_site_label_A
_geom_hbond_distance_DH
_geom_hbond_distance_HA
_geom_hbond_distance_DA
_geom_hbond_angle_DHA
_geom_hbond_site_symmetry_A
N3 H3 Br6 0.93 2.46 3.324(5) 155.3 1_545
O1 HO1 O2 0.84 1.90 2.637(6) 145.6 .
C14 H14A F 0.99 2.02 2.763(7) 130.5 .
O3 HO3 OW 0.84 1.78 2.607(6) 166.2 .
C11 H11 Br1 1.00 2.81 3.586(6) 135.1 .
C11 H11 Br4 1.00 2.80 3.622(6) 140.0 .
C18 H18B Br3 0.99 2.85 3.674(6) 140.7 3_655
C14 H14B Br4 0.99 2.88 3.754(6) 147.7 1_545
C17 H17A Br4 0.99 2.87 3.747(6) 148.1 1_545
C19 H19C Br6 0.98 2.75 3.603(7) 146.1 2_645

loop_
_geom_torsion_atom_site_label_1
_geom_torsion_atom_site_label_2
_geom_torsion_atom_site_label_3
_geom_torsion_atom_site_label_4
_geom_torsion
_geom_torsion_site_symmetry_1
_geom_torsion_site_symmetry_2
_geom_torsion_site_symmetry_3
_geom_torsion_site_symmetry_4
N2 C7 C8 C9 -176.0(5) . . . .
C6 C7 C8 C9 1.7(8) . . . .
C7 C8 C9 N1 175.1(5) . . . .
C7 C8 C9 C10 -4.3(9) . . . .
C4 C3 C2 N1 2.0(9) . . . .
C1 C3 C2 N1 179.0(5) . . . .
C2 C3 C1 O2 177.9(6) . . . .
C4 C3 C1 O2 -5.3(9) . . . .
C2 C3 C1 O3 -0.2(8) . . . .
C4 C3 C1 O3 176.5(5) . . . .
C2 C3 C4 O1 -179.1(5) . . . .
C1 C3 C4 O1 4.0(9) . . . .
C2 C3 C4 C10 -1.8(8) . . . .
C1 C3 C4 C10 -178.7(5) . . . .
N1 C11 C12 C13 -109.6(6) . . . .
N2 C17 C16 N3 -59.7(6) . . . .
C10 C5 C6 F 176.6(5) . . . .
C10 C5 C6 C7 -0.9(9) . . . .
N2 C7 C6 F 1.0(9) . . . .
C8 C7 C6 F -176.6(5) . . . .
N2 C7 C6 C5 178.4(6) . . . .
C8 C7 C6 C5 0.8(9) . . . .
O1 C4 C10 C5 -5.0(8) . . . .
C3 C4 C10 C5 177.6(5) . . . .
O1 C4 C10 C9 176.7(5) . . . .
C3 C4 C10 C9 -0.7(8) . . . .
C6 C5 C10 C4 -179.8(6) . . . .
C6 C5 C10 C9 -1.5(8) . . . .
C8 C9 C10 C4 -177.6(5) . . . .
N1 C9 C10 C4 3.0(8) . . . .
C8 C9 C10 C5 4.0(8) . . . .
N1 C9 C10 C5 -175.4(5) . . . .
N1 C11 C13 C12 108.6(6) . . . .
N3 C15 C14 N2 56.0(7) . . . .
C8 C7 N2 C17 9.4(9) . . . .
C6 C7 N2 C17 -168.1(5) . . . .
C8 C7 N2 C14 -171.6(5) . . . .
C6 C7 N2 C14 10.9(9) . . . .
C16 C17 N2 C7 -120.9(6) . . . .
C16 C17 N2 C14 59.9(6) . . . .
C15 C14 N2 C7 123.8(6) . . . .
C15 C14 N2 C17 -57.1(6) . . . .
C17 C16 N3 C15 55.2(6) . . . .
C17 C16 N3 C18 177.5(5) . . . .
C14 C15 N3 C16 -54.6(6) . . . .
C14 C15 N3 C18 -176.5(5) . . . .
C19 C18 N3 C16 172.9(5) . . . .
C19 C18 N3 C15 -65.5(7) . . . .
C3 C2 N1 C9 0.3(9) . . . .
C3 C2 N1 C11 177.4(5) . . . .
C8 C9 N1 C2 177.7(5) . . . .
C10 C9 N1 C2 -2.9(8) . . . .
C8 C9 N1 C11 0.7(8) . . . .
C10 C9 N1 C11 -179.9(5) . . . .
C12 C11 N1 C2 112.8(6) . . . .
C13 C11 N1 C2 42.3(8) . . . .
C12 C11 N1 C9 -70.1(7) . . . .
C13 C11 N1 C9 -140.6(5) . . . .
